data_4325405
loop_
_publ_author_name
'Salvador Eslava'
'Benjamin P. R. Goodwill'
'Mary McPartlin'
'Dominic S. Wright'

_publ_contact_author_address
;
 University of Cambridge
 Department of Chemistry   
 Lensfield Road
 Cambridge
 CB2 1EW
 England   
;
_publ_contact_author_email se296@cam.ac.uk
_publ_contact_author_name 'S. Eslava'
_publ_section_title
;
 Extending the Family of Titanium Heterometallic-oxo-alkoxy Cages
;
_journal_name_full 'Inorganic Chemistry'
_journal_page_first 5655
_journal_page_last 5662
_journal_paper_doi 10.1021/ic200350j
_journal_volume 50
_journal_year 2011
_chemical_formula_moiety 'C26 H65 Cl Cr O15 Ti3, C2 H5'
_chemical_formula_sum 'C28 H70 Cl Cr O15 Ti3'
_chemical_formula_weight 877.99
_chemical_name_systematic
; 
 ? 
;
_space_group_IT_number 2
_symmetry_cell_setting triclinic
_symmetry_space_group_name_Hall '-P 1'
_symmetry_space_group_name_H-M 'P -1'
_atom_sites_solution_hydrogens geom
_atom_sites_solution_primary direct
_atom_sites_solution_secondary difmap
_audit_creation_method SHELXL-97
_cell_angle_alpha 90.1050(10)
_cell_angle_beta 92.3950(10)
_cell_angle_gamma 94.9510(10)
_cell_formula_units_Z 2
_cell_length_a 11.19570(10)
_cell_length_b 13.4346(2)
_cell_length_c 14.7906(2)
_cell_measurement_reflns_used 26394
_cell_measurement_temperature 180(2)
_cell_measurement_theta_max 30.03
_cell_measurement_theta_min 1.00
_cell_volume 2214.38(5)
_computing_cell_refinement 'HKL Scalepack (Otwinowski & Minor 1997)'
_computing_data_collection 'Collect (Nonius B.V. 1998)'
_computing_data_reduction
;
 HKL Denzo and Scalepack (Otwinowski & Minor 1997)
;
_computing_publication_material 'SHELXL-97 (Sheldrick 1997)'
_computing_structure_refinement 'SHELXL-97 (Sheldrick 1997)'
_computing_structure_solution 'SIR-92 (Altomare et al. 1994)'
_diffrn_ambient_temperature 180(2)
_diffrn_measured_fraction_theta_full 0.995
_diffrn_measured_fraction_theta_max 0.995
_diffrn_measurement_device_type 'Nonius Kappa CCD'
_diffrn_measurement_method 'Thin slice \w and \f scans'
_diffrn_radiation_monochromator graphite
_diffrn_radiation_source 'fine-focus sealed tube'
_diffrn_radiation_type MoK\a
_diffrn_radiation_wavelength 0.71073
_diffrn_reflns_av_R_equivalents 0.0309
_diffrn_reflns_av_sigmaI/netI 0.0337
_diffrn_reflns_limit_h_max 15
_diffrn_reflns_limit_h_min -15
_diffrn_reflns_limit_k_max 18
_diffrn_reflns_limit_k_min -18
_diffrn_reflns_limit_l_max 20
_diffrn_reflns_limit_l_min -20
_diffrn_reflns_number 43213
_diffrn_reflns_theta_full 30.07
_diffrn_reflns_theta_max 30.07
_diffrn_reflns_theta_min 3.52
_diffrn_standards_number 0
_exptl_absorpt_coefficient_mu 0.875
_exptl_absorpt_correction_T_max 0.868
_exptl_absorpt_correction_T_min 0.809
_exptl_absorpt_correction_type multi-scan
_exptl_absorpt_process_details
;
multi-scan from symmetry-related measurements 
 Sortav (Blessing 1995)
;
_exptl_crystal_colour green
_exptl_crystal_density_diffrn 1.317
_exptl_crystal_description block
_exptl_crystal_F_000 930
_exptl_crystal_size_max 0.23
_exptl_crystal_size_mid 0.21
_exptl_crystal_size_min 0.14
_refine_diff_density_max 1.430
_refine_diff_density_min -1.071
_refine_diff_density_rms 0.072
_refine_ls_extinction_method none
_refine_ls_goodness_of_fit_ref 1.027
_refine_ls_hydrogen_treatment constr
_refine_ls_matrix_type full
_refine_ls_number_parameters 433
_refine_ls_number_reflns 12930
_refine_ls_number_restraints 0
_refine_ls_restrained_S_all 1.027
_refine_ls_R_factor_all 0.0721
_refine_ls_R_factor_gt 0.0530
_refine_ls_shift/su_max 0.001
_refine_ls_shift/su_mean 0.000
_refine_ls_structure_factor_coef Fsqd
_refine_ls_weighting_details 'calc w=1/[\s^2^(Fo^2^)+(0.0753P)^2^+2.0243P] where P=(Fo^2^+2Fc^2^)/3'
_refine_ls_weighting_scheme calc
_refine_ls_wR_factor_gt 0.1442
_refine_ls_wR_factor_ref 0.1588
_reflns_number_gt 9958
_reflns_number_total 12930
_reflns_threshold_expression >2sigma(I)
_cod_data_source_file ic200350j_si_001_4.cif
_cod_data_source_block 4
_cod_database_code 4325405

loop_
_symmetry_equiv_pos_as_xyz
'x, y, z'
'-x, -y, -z'

loop_
_atom_site_label
_atom_site_type_symbol
_atom_site_fract_x
_atom_site_fract_y
_atom_site_fract_z
_atom_site_U_iso_or_equiv
_atom_site_adp_type
_atom_site_occupancy
_atom_site_symmetry_multiplicity
_atom_site_calc_flag
_atom_site_refinement_flags
Cr1 Cr 0.06977(3) 0.77865(3) 0.27167(3) 0.03362(10) Uani 1 1 d .
Ti1 Ti 0.26701(4) 0.63772(3) 0.31588(3) 0.03737(11) Uani 1 1 d .
Ti2 Ti 0.24631(4) 0.73748(3) 0.12156(3) 0.03469(11) Uani 1 1 d .
Ti3 Ti 0.29248(4) 0.93203(3) 0.24845(3) 0.03252(10) Uani 1 1 d .
Cl1 Cl -0.13676(6) 0.77226(6) 0.28111(6) 0.05463(18) Uani 1 1 d .
O1 O 0.24520(13) 0.77535(11) 0.25591(10) 0.0289(3) Uani 1 1 d .
O11 O 0.2706(2) 0.50556(16) 0.34241(17) 0.0596(6) Uani 1 1 d .
O12 O 0.24534(16) 0.60391(12) 0.17952(13) 0.0397(4) Uani 1 1 d .
O13 O 0.44521(16) 0.66137(15) 0.28303(14) 0.0465(4) Uani 1 1 d .
O14 O 0.30701(18) 0.68446(15) 0.42769(13) 0.0474(4) Uani 1 1 d .
O21 O 0.22190(19) 0.70839(17) 0.00444(13) 0.0515(5) Uani 1 1 d .
O22 O 0.41956(16) 0.72799(14) 0.12712(13) 0.0421(4) Uani 1 1 d .
O23 O 0.27351(16) 0.88290(13) 0.11431(11) 0.0373(4) Uani 1 1 d .
O31 O 0.29395(18) 1.06337(14) 0.21792(14) 0.0480(4) Uani 1 1 d .
O32 O 0.45151(15) 0.92544(14) 0.25579(13) 0.0417(4) Uani 1 1 d .
O33 O 0.27811(17) 0.94463(14) 0.37782(12) 0.0434(4) Uani 1 1 d .
O51 O 0.09092(16) 0.64137(14) 0.31721(13) 0.0422(4) Uani 1 1 d .
O52 O 0.07132(15) 0.73834(14) 0.14345(12) 0.0385(4) Uani 1 1 d .
O53 O 0.10644(14) 0.91887(12) 0.24122(11) 0.0349(3) Uani 1 1 d .
O54 O 0.09253(17) 0.82886(15) 0.40061(12) 0.0432(4) Uani 1 1 d .
C11 C 0.3003(5) 0.4522(4) 0.4194(4) 0.1052(18) Uani 1 1 d .
H11A H 0.3818 0.4305 0.4130 0.126 Uiso 1 1 calc R
H11B H 0.3040 0.4982 0.4720 0.126 Uiso 1 1 calc R
C12 C 0.2839(3) 0.5181(2) 0.1360(2) 0.0560(7) Uani 1 1 d .
H12A H 0.3163 0.4733 0.1823 0.067 Uiso 1 1 calc R
H12B H 0.3491 0.5392 0.0953 0.067 Uiso 1 1 calc R
C13 C 0.5501(3) 0.6217(3) 0.3217(3) 0.0617(9) Uani 1 1 d .
H13A H 0.5351 0.6011 0.3848 0.074 Uiso 1 1 calc R
H13B H 0.6174 0.6747 0.3236 0.074 Uiso 1 1 calc R
C14 C 0.3811(3) 0.7443(3) 0.4876(2) 0.0623(8) Uani 1 1 d .
H14A H 0.3525 0.8120 0.4890 0.075 Uiso 1 1 calc R
H14B H 0.4636 0.7506 0.4654 0.075 Uiso 1 1 calc R
C21 C 0.1919(6) 0.6884(6) -0.0869(3) 0.126(2) Uani 1 1 d .
H21A H 0.1491 0.6208 -0.0907 0.152 Uiso 1 1 calc R
H21B H 0.1337 0.7361 -0.1070 0.152 Uiso 1 1 calc R
C22 C 0.5045(3) 0.7789(3) 0.0727(2) 0.0656(9) Uani 1 1 d .
H22A H 0.5267 0.8465 0.0983 0.079 Uiso 1 1 calc R
H22B H 0.4683 0.7868 0.0112 0.079 Uiso 1 1 calc R
C23 C 0.2253(3) 0.9442(2) 0.0423(2) 0.0510(7) Uani 1 1 d .
H23A H 0.1640 0.9031 0.0050 0.061 Uiso 1 1 calc R
H23B H 0.1860 0.9998 0.0693 0.061 Uiso 1 1 calc R
C31 C 0.3843(4) 1.1407(3) 0.2040(4) 0.0859(13) Uani 1 1 d .
H31A H 0.4205 1.1293 0.1453 0.103 Uiso 1 1 calc R
H31B H 0.4481 1.1377 0.2521 0.103 Uiso 1 1 calc R
C32 C 0.5621(2) 0.9054(2) 0.2951(2) 0.0536(7) Uani 1 1 d .
H32A H 0.5920 0.8484 0.2630 0.064 Uiso 1 1 calc R
H32B H 0.5514 0.8857 0.3589 0.064 Uiso 1 1 calc R
C33 C 0.3436(3) 1.0155(2) 0.4359(2) 0.0503(7) Uani 1 1 d .
H33A H 0.4147 1.0451 0.4048 0.060 Uiso 1 1 calc R
H33B H 0.3725 0.9812 0.4908 0.060 Uiso 1 1 calc R
C51 C -0.0057(7) 0.5334(8) 0.2889(5) 0.177(4) Uani 1 1 d .
H51A H -0.0681 0.5438 0.2413 0.212 Uiso 1 1 calc R
H51B H 0.0360 0.4730 0.2770 0.212 Uiso 1 1 calc R
C52 C -0.0277(2) 0.7059(2) 0.0838(2) 0.0486(6) Uani 1 1 d .
H52A H -0.0949 0.6773 0.1197 0.058 Uiso 1 1 calc R
H52B H -0.0041 0.6527 0.0436 0.058 Uiso 1 1 calc R
C53 C 0.0367(2) 0.9967(2) 0.2692(2) 0.0453(6) Uani 1 1 d .
H53A H 0.0900 1.0497 0.3006 0.054 Uiso 1 1 calc R
H53B H -0.0225 0.9694 0.3127 0.054 Uiso 1 1 calc R
C54 C 0.0549(3) 0.7789(3) 0.4808(2) 0.0630(9) Uani 1 1 d .
H54A H 0.0989 0.7185 0.4891 0.076 Uiso 1 1 calc R
H54B H -0.0317 0.7570 0.4737 0.076 Uiso 1 1 calc R
C111 C 0.2251(7) 0.3698(4) 0.4384(5) 0.135(3) Uani 1 1 d .
H11C H 0.2541 0.3388 0.4942 0.203 Uiso 1 1 calc R
H11D H 0.2232 0.3217 0.3884 0.203 Uiso 1 1 calc R
H11E H 0.1440 0.3898 0.4464 0.203 Uiso 1 1 calc R
C112 C 0.1840(4) 0.4626(3) 0.0830(4) 0.0904(14) Uani 1 1 d .
H11F H 0.2134 0.4042 0.0543 0.136 Uiso 1 1 calc R
H11G H 0.1529 0.5064 0.0363 0.136 Uiso 1 1 calc R
H11H H 0.1197 0.4408 0.1234 0.136 Uiso 1 1 calc R
C113 C 0.5852(4) 0.5348(4) 0.2702(4) 0.0936(15) Uani 1 1 d .
H11I H 0.6573 0.5104 0.2992 0.140 Uiso 1 1 calc R
H11J H 0.6018 0.5551 0.2080 0.140 Uiso 1 1 calc R
H11K H 0.5196 0.4815 0.2693 0.140 Uiso 1 1 calc R
C114 C 0.3838(5) 0.7034(4) 0.5809(3) 0.0878(13) Uani 1 1 d .
H11L H 0.4372 0.7477 0.6203 0.132 Uiso 1 1 calc R
H11M H 0.4132 0.6368 0.5801 0.132 Uiso 1 1 calc R
H11N H 0.3026 0.6987 0.6039 0.132 Uiso 1 1 calc R
C121 C 0.2758(8) 0.6919(9) -0.1454(4) 0.218(5) Uani 1 1 d .
H12C H 0.2402 0.6745 -0.2056 0.326 Uiso 1 1 calc R
H12D H 0.3342 0.6443 -0.1281 0.326 Uiso 1 1 calc R
H12E H 0.3163 0.7595 -0.1464 0.326 Uiso 1 1 calc R
C122 C 0.6122(4) 0.7257(5) 0.0669(4) 0.128(2) Uani 1 1 d .
H12F H 0.6693 0.7632 0.0285 0.192 Uiso 1 1 calc R
H12G H 0.5907 0.6592 0.0406 0.192 Uiso 1 1 calc R
H12H H 0.6491 0.7189 0.1276 0.192 Uiso 1 1 calc R
C123 C 0.3209(4) 0.9846(4) -0.0150(3) 0.0860(13) Uani 1 1 d .
H12I H 0.2869 1.0256 -0.0627 0.129 Uiso 1 1 calc R
H12J H 0.3588 0.9296 -0.0425 0.129 Uiso 1 1 calc R
H12K H 0.3810 1.0259 0.0218 0.129 Uiso 1 1 calc R
C131 C 0.3432(6) 1.2382(3) 0.2039(4) 0.1127(19) Uani 1 1 d .
H13C H 0.4106 1.2878 0.1936 0.169 Uiso 1 1 calc R
H13D H 0.3095 1.2512 0.2625 0.169 Uiso 1 1 calc R
H13E H 0.2813 1.2425 0.1556 0.169 Uiso 1 1 calc R
C132 C 0.6531(3) 0.9931(3) 0.2919(2) 0.0588(8) Uani 1 1 d .
H13F H 0.7294 0.9754 0.3195 0.088 Uiso 1 1 calc R
H13G H 0.6251 1.0491 0.3253 0.088 Uiso 1 1 calc R
H13H H 0.6645 1.0126 0.2288 0.088 Uiso 1 1 calc R
C133 C 0.2696(4) 1.0970(3) 0.4632(3) 0.0710(10) Uani 1 1 d .
H13I H 0.3181 1.1443 0.5032 0.107 Uiso 1 1 calc R
H13J H 0.2000 1.0681 0.4952 0.107 Uiso 1 1 calc R
H13K H 0.2421 1.1319 0.4091 0.107 Uiso 1 1 calc R
C151 C -0.0371(10) 0.5401(9) 0.3630(5) 0.226(6) Uani 1 1 d .
H15A H -0.0986 0.4857 0.3746 0.339 Uiso 1 1 calc R
H15B H -0.0707 0.6044 0.3708 0.339 Uiso 1 1 calc R
H15C H 0.0316 0.5358 0.4057 0.339 Uiso 1 1 calc R
C152 C -0.0689(4) 0.7893(3) 0.0276(3) 0.0847(13) Uani 1 1 d .
H15D H -0.1368 0.7641 -0.0124 0.127 Uiso 1 1 calc R
H15E H -0.0030 0.8170 -0.0089 0.127 Uiso 1 1 calc R
H15F H -0.0939 0.8416 0.0671 0.127 Uiso 1 1 calc R
C153 C -0.0276(4) 1.0408(3) 0.1910(3) 0.0778(12) Uani 1 1 d .
H15G H -0.0744 1.0938 0.2125 0.117 Uiso 1 1 calc R
H15H H -0.0816 0.9888 0.1605 0.117 Uiso 1 1 calc R
H15I H 0.0308 1.0689 0.1484 0.117 Uiso 1 1 calc R
C154 C 0.0755(4) 0.8421(4) 0.5616(2) 0.0790(12) Uani 1 1 d .
H15J H 0.0477 0.8045 0.6146 0.119 Uiso 1 1 calc R
H15K H 0.0312 0.9015 0.5543 0.119 Uiso 1 1 calc R
H15L H 0.1615 0.8624 0.5701 0.119 Uiso 1 1 calc R

loop_
_atom_site_aniso_label
_atom_site_aniso_U_11
_atom_site_aniso_U_22
_atom_site_aniso_U_33
_atom_site_aniso_U_23
_atom_site_aniso_U_13
_atom_site_aniso_U_12
Cr1 0.02470(17) 0.0404(2) 0.03540(19) -0.00236(15) 0.00078(14) 0.00085(14)
Ti1 0.0351(2) 0.0349(2) 0.0422(2) 0.00722(17) 0.00301(17) 0.00259(17)
Ti2 0.0343(2) 0.0386(2) 0.0309(2) -0.00420(16) 0.00074(16) 0.00264(17)
Ti3 0.0301(2) 0.0320(2) 0.0349(2) -0.00059(16) -0.00173(15) 0.00054(15)
Cl1 0.0269(3) 0.0709(5) 0.0658(4) -0.0052(4) 0.0035(3) 0.0023(3)
O1 0.0245(7) 0.0316(7) 0.0304(7) -0.0002(6) 0.0005(6) 0.0017(6)
O11 0.0632(14) 0.0413(11) 0.0744(15) 0.0136(10) 0.0100(11) 0.0020(9)
O12 0.0406(9) 0.0313(8) 0.0472(10) -0.0073(7) 0.0045(8) 0.0026(7)
O13 0.0316(9) 0.0521(11) 0.0570(11) 0.0111(9) 0.0021(8) 0.0098(8)
O14 0.0461(10) 0.0554(11) 0.0401(10) 0.0072(8) -0.0023(8) 0.0026(9)
O21 0.0554(12) 0.0662(13) 0.0324(9) -0.0119(9) -0.0012(8) 0.0045(10)
O22 0.0331(8) 0.0474(10) 0.0466(10) 0.0004(8) 0.0085(7) 0.0044(7)
O23 0.0394(9) 0.0418(9) 0.0307(8) 0.0047(7) -0.0008(7) 0.0044(7)
O31 0.0503(11) 0.0345(9) 0.0590(12) 0.0027(8) 0.0001(9) 0.0029(8)
O32 0.0293(8) 0.0446(10) 0.0499(10) -0.0019(8) -0.0041(7) -0.0015(7)
O33 0.0438(10) 0.0491(10) 0.0359(9) -0.0066(8) -0.0028(7) -0.0021(8)
O51 0.0337(9) 0.0410(9) 0.0505(10) 0.0044(8) 0.0069(8) -0.0065(7)
O52 0.0297(8) 0.0475(10) 0.0372(9) -0.0067(7) -0.0058(7) -0.0001(7)
O53 0.0304(8) 0.0371(8) 0.0378(8) -0.0031(7) -0.0015(6) 0.0080(6)
O54 0.0400(9) 0.0552(11) 0.0345(9) -0.0022(8) 0.0072(7) 0.0013(8)
C11 0.117(4) 0.066(3) 0.129(4) 0.045(3) -0.011(3) -0.005(3)
C12 0.0593(18) 0.0397(14) 0.070(2) -0.0163(14) 0.0044(15) 0.0072(13)
C13 0.0382(14) 0.070(2) 0.078(2) 0.0233(17) -0.0042(14) 0.0127(14)
C14 0.0619(19) 0.067(2) 0.0550(18) 0.0073(15) -0.0100(15) -0.0068(16)
C21 0.144(5) 0.185(6) 0.043(2) -0.033(3) 0.000(3) -0.025(4)
C22 0.0472(17) 0.090(3) 0.0605(19) 0.0087(18) 0.0174(15) 0.0001(17)
C23 0.0470(15) 0.0587(17) 0.0472(15) 0.0107(13) -0.0044(12) 0.0064(13)
C31 0.077(3) 0.0433(18) 0.134(4) 0.009(2) -0.002(3) -0.0083(17)
C32 0.0358(13) 0.0538(16) 0.0696(19) 0.0049(14) -0.0100(13) -0.0005(12)
C33 0.0479(15) 0.0559(16) 0.0451(14) -0.0123(12) -0.0115(12) 0.0001(12)
C51 0.165(7) 0.296(12) 0.093(4) 0.031(6) 0.018(4) 0.149(8)
C52 0.0383(13) 0.0556(16) 0.0497(15) -0.0093(12) -0.0133(11) -0.0020(11)
C53 0.0391(13) 0.0474(14) 0.0510(15) -0.0093(12) -0.0019(11) 0.0151(11)
C54 0.0557(18) 0.091(3) 0.0409(15) 0.0011(15) 0.0137(13) -0.0060(17)
C111 0.175(7) 0.098(4) 0.135(5) 0.057(4) 0.049(5) -0.003(4)
C112 0.082(3) 0.067(2) 0.121(4) -0.047(2) -0.017(3) 0.008(2)
C113 0.080(3) 0.084(3) 0.123(4) 0.022(3) 0.011(3) 0.045(2)
C114 0.106(3) 0.103(3) 0.052(2) 0.006(2) -0.022(2) 0.009(3)
C121 0.195(9) 0.376(15) 0.071(4) -0.089(6) 0.048(5) -0.054(9)
C122 0.074(3) 0.176(6) 0.146(5) 0.068(4) 0.064(3) 0.051(3)
C123 0.081(3) 0.104(3) 0.073(2) 0.048(2) 0.009(2) 0.006(2)
C131 0.137(5) 0.043(2) 0.156(5) 0.015(3) 0.012(4) -0.001(2)
C132 0.0363(14) 0.073(2) 0.0645(19) -0.0049(16) -0.0023(13) -0.0103(13)
C133 0.086(3) 0.062(2) 0.065(2) -0.0223(17) -0.0221(19) 0.0185(18)
C151 0.313(14) 0.317(13) 0.085(4) 0.004(6) 0.001(6) 0.238(12)
C152 0.072(2) 0.083(3) 0.093(3) 0.015(2) -0.042(2) -0.005(2)
C153 0.083(3) 0.091(3) 0.068(2) 0.012(2) 0.0018(19) 0.055(2)
C154 0.076(2) 0.119(3) 0.0437(17) -0.011(2) 0.0178(17) 0.010(2)

loop_
_atom_type_symbol
_atom_type_description
_atom_type_scat_dispersion_real
_atom_type_scat_dispersion_imag
_atom_type_scat_source
C C 0.0033 0.0016 'International Tables Vol C Tables 4.2.6.8 and 6.1.1.4'
H H 0.0000 0.0000 'International Tables Vol C Tables 4.2.6.8 and 6.1.1.4'
Cl Cl 0.1484 0.1585 'International Tables Vol C Tables 4.2.6.8 and 6.1.1.4'
O O 0.0106 0.0060 'International Tables Vol C Tables 4.2.6.8 and 6.1.1.4'
Cr Cr 0.3209 0.6236 'International Tables Vol C Tables 4.2.6.8 and 6.1.1.4'
Ti Ti 0.2776 0.4457 'International Tables Vol C Tables 4.2.6.8 and 6.1.1.4'

loop_
_geom_angle_atom_site_label_1
_geom_angle_atom_site_label_2
_geom_angle_atom_site_label_3
_geom_angle
O53 Cr1 O52 91.54(7)
O53 Cr1 O1 81.83(7)
O52 Cr1 O1 79.03(7)
O53 Cr1 O51 160.37(7)
O52 Cr1 O51 93.61(8)
O1 Cr1 O51 80.59(7)
O53 Cr1 O54 83.93(8)
O52 Cr1 O54 171.72(7)
O1 Cr1 O54 93.43(7)
O51 Cr1 O54 88.48(8)
O53 Cr1 Cl1 100.73(5)
O52 Cr1 Cl1 96.91(5)
O1 Cr1 Cl1 175.31(5)
O51 Cr1 Cl1 97.43(6)
O54 Cr1 Cl1 90.75(6)
O53 Cr1 Ti1 122.39(5)
O52 Cr1 Ti1 89.07(5)
O1 Cr1 Ti1 41.94(4)
O51 Cr1 Ti1 38.92(5)
O54 Cr1 Ti1 87.53(6)
Cl1 Cr1 Ti1 136.33(3)
O53 Cr1 Ti2 84.80(5)
O52 Cr1 Ti2 38.71(5)
O1 Cr1 Ti2 40.34(4)
O51 Cr1 Ti2 87.43(6)
O54 Cr1 Ti2 133.57(5)
Cl1 Cr1 Ti2 135.62(3)
Ti1 Cr1 Ti2 61.805(14)
O53 Cr1 Ti3 40.48(5)
O52 Cr1 Ti3 90.96(5)
O1 Cr1 Ti3 42.37(4)
O51 Cr1 Ti3 120.43(5)
O54 Cr1 Ti3 81.09(5)
Cl1 Cr1 Ti3 140.78(3)
Ti1 Cr1 Ti3 81.912(14)
Ti2 Cr1 Ti3 61.879(13)
O14 Ti1 O11 96.80(10)
O14 Ti1 O51 99.40(9)
O11 Ti1 O51 96.82(9)
O14 Ti1 O12 169.26(8)
O11 Ti1 O12 90.44(10)
O51 Ti1 O12 87.55(8)
O14 Ti1 O13 89.39(9)
O11 Ti1 O13 96.15(9)
O51 Ti1 O13 163.34(8)
O12 Ti1 O13 81.93(8)
O14 Ti1 O1 96.84(8)
O11 Ti1 O1 166.19(9)
O51 Ti1 O1 78.83(7)
O12 Ti1 O1 76.36(7)
O13 Ti1 O1 86.13(7)
O14 Ti1 Cr1 97.02(7)
O11 Ti1 Cr1 135.68(8)
O51 Ti1 Cr1 39.32(5)
O12 Ti1 Cr1 83.13(5)
O13 Ti1 Cr1 125.88(6)
O1 Ti1 Cr1 39.76(4)
O14 Ti1 Ti2 134.31(7)
O11 Ti1 Ti2 127.86(8)
O51 Ti1 Ti2 85.82(6)
O12 Ti1 Ti2 37.48(5)
O13 Ti1 Ti2 77.97(6)
O1 Ti1 Ti2 39.31(4)
Cr1 Ti1 Ti2 59.593(13)
O21 Ti2 O22 96.93(9)
O21 Ti2 O23 99.56(9)
O22 Ti2 O23 89.76(8)
O21 Ti2 O12 103.38(9)
O22 Ti2 O12 82.47(8)
O23 Ti2 O12 156.48(8)
O21 Ti2 O52 93.76(9)
O22 Ti2 O52 167.78(8)
O23 Ti2 O52 94.29(8)
O12 Ti2 O52 89.34(8)
O21 Ti2 O1 170.57(8)
O22 Ti2 O1 92.45(7)
O23 Ti2 O1 79.46(7)
O12 Ti2 O1 78.75(7)
O52 Ti2 O1 77.01(6)
O21 Ti2 Cr1 131.75(7)
O22 Ti2 Cr1 131.24(6)
O23 Ti2 Cr1 85.15(5)
O12 Ti2 Cr1 83.46(5)
O52 Ti2 Cr1 38.08(5)
O1 Ti2 Cr1 38.95(4)
O21 Ti2 Ti1 142.54(8)
O22 Ti2 Ti1 82.13(6)
O23 Ti2 Ti1 117.85(5)
O12 Ti2 Ti1 39.20(5)
O52 Ti2 Ti1 85.79(5)
O1 Ti2 Ti1 40.00(4)
Cr1 Ti2 Ti1 58.602(13)
O21 Ti2 Ti3 138.36(8)
O22 Ti2 Ti3 87.82(6)
O23 Ti2 Ti3 38.92(5)
O12 Ti2 Ti3 118.24(5)
O52 Ti2 Ti3 88.11(5)
O1 Ti2 Ti3 40.81(4)
Cr1 Ti2 Ti3 59.245(13)
Ti1 Ti2 Ti3 79.104(15)
O32 Ti3 O31 97.30(9)
O32 Ti3 O33 94.35(8)
O31 Ti3 O33 99.05(9)
O32 Ti3 O53 172.28(8)
O31 Ti3 O53 90.30(8)
O33 Ti3 O53 85.79(7)
O32 Ti3 O23 94.41(8)
O31 Ti3 O23 93.55(8)
O33 Ti3 O23 163.60(8)
O53 Ti3 O23 83.69(7)
O32 Ti3 O1 96.48(7)
O31 Ti3 O1 162.60(8)
O33 Ti3 O1 90.43(7)
O53 Ti3 O1 75.80(6)
O23 Ti3 O1 74.82(6)
O32 Ti3 Cr1 134.74(6)
O31 Ti3 Cr1 127.94(7)
O33 Ti3 Cr1 81.19(6)
O53 Ti3 Cr1 37.64(5)
O23 Ti3 Cr1 82.79(5)
O1 Ti3 Cr1 39.06(4)
O32 Ti3 Ti2 93.52(6)
O31 Ti3 Ti2 129.24(7)
O33 Ti3 Ti2 129.41(6)
O53 Ti3 Ti2 80.52(5)
O23 Ti3 Ti2 36.06(5)
O1 Ti3 Ti2 39.00(4)
Cr1 Ti3 Ti2 58.875(13)
Cr1 O1 Ti2 100.71(7)
Cr1 O1 Ti1 98.30(7)
Ti2 O1 Ti1 100.69(7)
Cr1 O1 Ti3 98.57(7)
Ti2 O1 Ti3 100.19(7)
Ti1 O1 Ti3 150.10(8)
C11 O11 Ti1 134.7(3)
C12 O12 Ti2 123.41(19)
C12 O12 Ti1 126.02(19)
Ti2 O12 Ti1 103.33(7)
C13 O13 Ti1 130.71(19)
C14 O14 Ti1 151.2(2)
C21 O21 Ti2 174.6(3)
C22 O22 Ti2 126.9(2)
C23 O23 Ti2 125.10(17)
C23 O23 Ti3 122.02(17)
Ti2 O23 Ti3 105.02(7)
C31 O31 Ti3 134.9(2)
C32 O32 Ti3 156.9(2)
C33 O33 Ti3 126.57(18)
C51 O51 Ti1 120.5(2)
C51 O51 Cr1 125.1(2)
Ti1 O51 Cr1 101.76(8)
C52 O52 Cr1 128.48(17)
C52 O52 Ti2 127.93(17)
Cr1 O52 Ti2 103.20(7)
C53 O53 Cr1 123.29(17)
C53 O53 Ti3 122.85(15)
Cr1 O53 Ti3 101.88(7)
C54 O54 Cr1 127.8(2)
C111 C11 O11 116.6(5)
C111 C11 H11A 108.1
O11 C11 H11A 108.1
C111 C11 H11B 108.1
O11 C11 H11B 108.1
H11A C11 H11B 107.3
O12 C12 C112 111.6(3)
O12 C12 H12A 109.3
C112 C12 H12A 109.3
O12 C12 H12B 109.3
C112 C12 H12B 109.3
H12A C12 H12B 108.0
O13 C13 C113 112.5(3)
O13 C13 H13A 109.1
C113 C13 H13A 109.1
O13 C13 H13B 109.1
C113 C13 H13B 109.1
H13A C13 H13B 107.8
O14 C14 C114 112.5(3)
O14 C14 H14A 109.1
C114 C14 H14A 109.1
O14 C14 H14B 109.1
C114 C14 H14B 109.1
H14A C14 H14B 107.8
C121 C21 O21 119.7(6)
C121 C21 H21A 107.4
O21 C21 H21A 107.4
C121 C21 H21B 107.4
O21 C21 H21B 107.4
H21A C21 H21B 106.9
O22 C22 C122 111.7(4)
O22 C22 H22A 109.3
C122 C22 H22A 109.3
O22 C22 H22B 109.3
C122 C22 H22B 109.3
H22A C22 H22B 107.9
C123 C23 O23 110.6(3)
C123 C23 H23A 109.5
O23 C23 H23A 109.5
C123 C23 H23B 109.5
O23 C23 H23B 109.5
H23A C23 H23B 108.1
O31 C31 C131 114.1(4)
O31 C31 H31A 108.7
C131 C31 H31A 108.7
O31 C31 H31B 108.7
C131 C31 H31B 108.7
H31A C31 H31B 107.6
O32 C32 C132 112.3(3)
O32 C32 H32A 109.1
C132 C32 H32A 109.1
O32 C32 H32B 109.1
C132 C32 H32B 109.1
H32A C32 H32B 107.9
O33 C33 C133 112.1(3)
O33 C33 H33A 109.2
C133 C33 H33A 109.2
O33 C33 H33B 109.2
C133 C33 H33B 109.2
H33A C33 H33B 107.9
C151 C51 O51 84.5(10)
C151 C51 H51A 114.6
O51 C51 H51A 114.6
C151 C51 H51B 114.6
O51 C51 H51B 114.6
H51A C51 H51B 111.7
O52 C52 C152 111.9(3)
O52 C52 H52A 109.2
C152 C52 H52A 109.2
O52 C52 H52B 109.2
C152 C52 H52B 109.2
H52A C52 H52B 107.9
O53 C53 C153 111.6(2)
O53 C53 H53A 109.3
C153 C53 H53A 109.3
O53 C53 H53B 109.3
C153 C53 H53B 109.3
H53A C53 H53B 108.0
O54 C54 C154 112.7(3)
O54 C54 H54A 109.1
C154 C54 H54A 109.1
O54 C54 H54B 109.1
C154 C54 H54B 109.1
H54A C54 H54B 107.8
C11 C111 H11C 109.5
C11 C111 H11D 109.5
H11C C111 H11D 109.5
C11 C111 H11E 109.5
H11C C111 H11E 109.5
H11D C111 H11E 109.5
C12 C112 H11F 109.5
C12 C112 H11G 109.5
H11F C112 H11G 109.5
C12 C112 H11H 109.5
H11F C112 H11H 109.5
H11G C112 H11H 109.5
C13 C113 H11I 109.5
C13 C113 H11J 109.5
H11I C113 H11J 109.5
C13 C113 H11K 109.5
H11I C113 H11K 109.5
H11J C113 H11K 109.5
C14 C114 H11L 109.5
C14 C114 H11M 109.5
H11L C114 H11M 109.5
C14 C114 H11N 109.5
H11L C114 H11N 109.5
H11M C114 H11N 109.5
C21 C121 H12C 109.5
C21 C121 H12D 109.5
H12C C121 H12D 109.5
C21 C121 H12E 109.5
H12C C121 H12E 109.5
H12D C121 H12E 109.5
C22 C122 H12F 109.5
C22 C122 H12G 109.5
H12F C122 H12G 109.5
C22 C122 H12H 109.5
H12F C122 H12H 109.5
H12G C122 H12H 109.5
C23 C123 H12I 109.5
C23 C123 H12J 109.5
H12I C123 H12J 109.5
C23 C123 H12K 109.5
H12I C123 H12K 109.5
H12J C123 H12K 109.5
C31 C131 H13C 109.5
C31 C131 H13D 109.5
H13C C131 H13D 109.5
C31 C131 H13E 109.5
H13C C131 H13E 109.5
H13D C131 H13E 109.5
C32 C132 H13F 109.5
C32 C132 H13G 109.5
H13F C132 H13G 109.5
C32 C132 H13H 109.5
H13F C132 H13H 109.5
H13G C132 H13H 109.5
C33 C133 H13I 109.5
C33 C133 H13J 109.5
H13I C133 H13J 109.5
C33 C133 H13K 109.5
H13I C133 H13K 109.5
H13J C133 H13K 109.5
C51 C151 H15A 109.5
C51 C151 H15B 109.5
H15A C151 H15B 109.5
C51 C151 H15C 109.5
H15A C151 H15C 109.5
H15B C151 H15C 109.5
C52 C152 H15D 109.5
C52 C152 H15E 109.5
H15D C152 H15E 109.5
C52 C152 H15F 109.5
H15D C152 H15F 109.5
H15E C152 H15F 109.5
C53 C153 H15G 109.5
C53 C153 H15H 109.5
H15G C153 H15H 109.5
C53 C153 H15I 109.5
H15G C153 H15I 109.5
H15H C153 H15I 109.5
C54 C154 H15J 109.5
C54 C154 H15K 109.5
H15J C154 H15K 109.5
C54 C154 H15L 109.5
H15J C154 H15L 109.5
H15K C154 H15L 109.5

loop_
_geom_bond_atom_site_label_1
_geom_bond_atom_site_label_2
_geom_bond_distance
Cr1 O53 1.9507(18)
Cr1 O52 1.9725(18)
Cr1 O1 1.9918(15)
Cr1 O51 1.9945(19)
Cr1 O54 2.0203(18)
Cr1 Cl1 2.3164(7)
Cr1 Ti1 3.0813(6)
Cr1 Ti2 3.1134(6)
Cr1 Ti3 3.1255(6)
Ti1 O14 1.793(2)
Ti1 O11 1.823(2)
Ti1 O51 1.9772(18)
Ti1 O12 2.0664(19)
Ti1 O13 2.0711(19)
Ti1 O1 2.0812(16)
Ti1 Ti2 3.1816(6)
Ti2 O21 1.7799(19)
Ti2 O22 1.9531(18)
Ti2 O23 1.9549(18)
Ti2 O12 1.9895(18)
Ti2 O52 2.0001(17)
Ti2 O1 2.0512(16)
Ti2 Ti3 3.2077(6)
Ti3 O32 1.7890(17)
Ti3 O31 1.8210(19)
Ti3 O33 1.9351(18)
Ti3 O53 2.0734(16)
Ti3 O23 2.0864(17)
Ti3 O1 2.1299(16)
O11 C11 1.390(5)
O12 C12 1.427(3)
O13 C13 1.430(3)
O14 C14 1.393(4)
O21 C21 1.398(4)
O22 C22 1.404(4)
O23 C23 1.461(3)
O31 C31 1.408(4)
O32 C32 1.393(3)
O33 C33 1.417(3)
O51 C51 1.771(11)
O52 C52 1.425(3)
O53 C53 1.429(3)
O54 C54 1.425(4)
C11 C111 1.369(7)
C11 H11A 0.9900
C11 H11B 0.9900
C12 C112 1.484(5)
C12 H12A 0.9900
C12 H12B 0.9900
C13 C113 1.483(6)
C13 H13A 0.9900
C13 H13B 0.9900
C14 C114 1.486(5)
C14 H14A 0.9900
C14 H14B 0.9900
C21 C121 1.302(8)
C21 H21A 0.9900
C21 H21B 0.9900
C22 C122 1.460(6)
C22 H22A 0.9900
C22 H22B 0.9900
C23 C123 1.461(5)
C23 H23A 0.9900
C23 H23B 0.9900
C31 C131 1.424(6)
C31 H31A 0.9900
C31 H31B 0.9900
C32 C132 1.492(4)
C32 H32A 0.9900
C32 H32B 0.9900
C33 C133 1.493(5)
C33 H33A 0.9900
C33 H33B 0.9900
C51 C151 1.170(9)
C51 H51A 0.9900
C51 H51B 0.9900
C52 C152 1.489(5)
C52 H52A 0.9900
C52 H52B 0.9900
C53 C153 1.488(4)
C53 H53A 0.9900
C53 H53B 0.9900
C54 C154 1.463(5)
C54 H54A 0.9900
C54 H54B 0.9900
C111 H11C 0.9800
C111 H11D 0.9800
C111 H11E 0.9800
C112 H11F 0.9800
C112 H11G 0.9800
C112 H11H 0.9800
C113 H11I 0.9800
C113 H11J 0.9800
C113 H11K 0.9800
C114 H11L 0.9800
C114 H11M 0.9800
C114 H11N 0.9800
C121 H12C 0.9800
C121 H12D 0.9800
C121 H12E 0.9800
C122 H12F 0.9800
C122 H12G 0.9800
C122 H12H 0.9800
C123 H12I 0.9800
C123 H12J 0.9800
C123 H12K 0.9800
C131 H13C 0.9800
C131 H13D 0.9800
C131 H13E 0.9800
C132 H13F 0.9800
C132 H13G 0.9800
C132 H13H 0.9800
C133 H13I 0.9800
C133 H13J 0.9800
C133 H13K 0.9800
C151 H15A 0.9800
C151 H15B 0.9800
C151 H15C 0.9800
C152 H15D 0.9800
C152 H15E 0.9800
C152 H15F 0.9800
C153 H15G 0.9800
C153 H15H 0.9800
C153 H15I 0.9800
C154 H15J 0.9800
C154 H15K 0.9800
C154 H15L 0.9800
